data_4350321
loop_
_publ_author_name
'Atanasov, Mihail'
'Comba, Peter'
'F\"orster, Sebastian'
'Linti, Gerald'
'Malcherek, Thomas'
'Miletich, Ronald'
'Prikhod'ko, Alexander I.'
'Wadepohl, Hubert'

_publ_section_title
;
 Tuning of inter- versus intrachain magnetic interactions in cyano-bridged
 Ni(II)/M(III) (M = Cr, Fe, Co) chain complexes.
;
_journal_issue 19
_journal_name_full 'Inorganic chemistry'
_journal_page_first 7722
_journal_page_last 7735
_journal_paper_doi 10.1021/ic060453q
_journal_volume 45
_journal_year 2006
_chemical_formula_sum 'C36 H66 Fe2 N32 Ni2 O7 Rb2'
_chemical_formula_weight 1459.27
_space_group_IT_number 61
_space_group_name_Hall '-P 2ac 2ab'
_space_group_name_H-M_alt 'P b c a'
_symmetry_cell_setting orthorhombic
_symmetry_Int_Tables_number 61
_symmetry_space_group_name_H-M 'P b c a'
_atom_sites_solution_hydrogens geom
_atom_sites_solution_primary direct
_atom_sites_solution_secondary difmap
_audit_creation_method SHELXL-97
_cell_angle_alpha 90.00
_cell_angle_beta 90.00
_cell_angle_gamma 90.00
_cell_formula_units_Z 8
_cell_length_a 24.2333(13)
_cell_length_b 11.6957(6)
_cell_length_c 41.013(2)
_cell_measurement_temperature 100(2)
_cell_volume 11624.1(10)
_computing_cell_refinement 'Bruker SAINT'
_computing_data_collection 'Bruker SMART'
_computing_data_reduction 'Bruker SAINT'
_computing_molecular_graphics 'PLATON (Spek, 1980-2005)'
_computing_publication_material 'SHELXL-97 (Sheldrick, 1997)'
_computing_structure_refinement 'SHELXL-97 (Sheldrick, 1997)'
_computing_structure_solution 'SHELXS-97 (Sheldrick, 1997)'
_diffrn_ambient_temperature 100(2)
_diffrn_measured_fraction_theta_full 1.000
_diffrn_measured_fraction_theta_max 1.000
_diffrn_measurement_device_type 'CCD area detector'
_diffrn_measurement_method omega-scans
_diffrn_radiation_monochromator graphite
_diffrn_radiation_probe x-ray
_diffrn_radiation_type MoK\a
_diffrn_radiation_wavelength 0.71073
_diffrn_reflns_av_R_equivalents 0.1017
_diffrn_reflns_av_sigmaI/netI 0.0458
_diffrn_reflns_limit_h_max 29
_diffrn_reflns_limit_h_min 0
_diffrn_reflns_limit_k_max 14
_diffrn_reflns_limit_k_min 0
_diffrn_reflns_limit_l_max 49
_diffrn_reflns_limit_l_min 0
_diffrn_reflns_number 133992
_diffrn_reflns_theta_full 25.35
_diffrn_reflns_theta_max 25.35
_diffrn_reflns_theta_min 0.99
_diffrn_source 'sealed X-ray tube'
_exptl_absorpt_coefficient_mu 2.865
_exptl_absorpt_correction_T_max 0.7626
_exptl_absorpt_correction_T_min 0.6340
_exptl_absorpt_correction_type multi-scan
_exptl_absorpt_process_details SADABS
_exptl_crystal_colour dark
_exptl_crystal_density_diffrn 1.668
_exptl_crystal_density_method 'not measured'
_exptl_crystal_description block
_exptl_crystal_F_000 5952
_exptl_crystal_size_max 0.17
_exptl_crystal_size_mid 0.15
_exptl_crystal_size_min 0.10
_refine_diff_density_max 1.216
_refine_diff_density_min -1.916
_refine_diff_density_rms 0.140
_refine_ls_abs_structure_details 'Flack H D (1983), Acta Cryst. A39, 876-881'
_refine_ls_extinction_method none
_refine_ls_goodness_of_fit_ref 1.078
_refine_ls_hydrogen_treatment constr
_refine_ls_matrix_type full
_refine_ls_number_parameters 755
_refine_ls_number_reflns 10642
_refine_ls_number_restraints 28
_refine_ls_restrained_S_all 1.077
_refine_ls_R_factor_all 0.0840
_refine_ls_R_factor_gt 0.0561
_refine_ls_shift/su_max 0.002
_refine_ls_shift/su_mean 0.000
_refine_ls_structure_factor_coef Fsqd
_refine_ls_weighting_details 'calc w=1/[\s^2^(Fo^2^)+(0.0868P)^2^+8.8062P] where P=(Fo^2^+2Fc^2^)/3'
_refine_ls_weighting_scheme calc
_refine_ls_wR_factor_gt 0.1419
_refine_ls_wR_factor_ref 0.1548
_reflns_number_gt 7398
_reflns_number_total 10642
_reflns_threshold_expression >2sigma(I)
_cod_data_source_file ic060453qsi20060316_034012.cif
_cod_data_source_block co_ap3aa
_cod_original_cell_volume 11624.2(11)
_cod_database_code 4350321

loop_
_symmetry_equiv_pos_as_xyz
'x, y, z'
'-x+1/2, -y, z+1/2'
'x+1/2, -y+1/2, -z'
'-x, y+1/2, -z+1/2'
'-x, -y, -z'
'x-1/2, y, -z-1/2'
'-x-1/2, y-1/2, z'
'x, -y-1/2, z-1/2'

loop_
_atom_site_label
_atom_site_type_symbol
_atom_site_fract_x
_atom_site_fract_y
_atom_site_fract_z
_atom_site_U_iso_or_equiv
_atom_site_adp_type
_atom_site_occupancy
_atom_site_symmetry_multiplicity
_atom_site_calc_flag
_atom_site_refinement_flags
C1 C 0.4048(2) 0.2130(4) 0.37002(13) 0.0117(11) Uani 1 1 d .
C2 C 0.3938(2) 0.2018(4) 0.27589(13) 0.0120(11) Uani 1 1 d .
C3 C 0.4112(2) 0.0411(4) 0.32632(11) 0.0107(11) Uani 1 1 d .
C4 C 0.4785(2) 0.2247(4) 0.32120(12) 0.0148(11) Uani 1 1 d .
C5 C 0.3826(2) 0.3702(5) 0.32192(13) 0.0156(11) Uani 1 1 d .
C6 C 0.3201(2) 0.1769(4) 0.32762(12) 0.0136(11) Uani 1 1 d .
C7 C 0.4055(2) 0.2665(4) 0.12006(13) 0.0097(10) Uani 1 1 d .
C8 C 0.3907(2) 0.2619(4) 0.52628(14) 0.0137(12) Uani 1 1 d .
C9 C 0.3850(2) 0.0826(4) 0.57001(12) 0.0149(11) Uani 1 1 d .
C10 C 0.4772(2) 0.2335(4) 0.56938(12) 0.0119(11) Uani 1 1 d .
C11 C 0.4032(2) 0.4103(4) 0.58050(11) 0.0111(11) Uani 1 1 d .
C12 C 0.3181(2) 0.2729(4) 0.57711(12) 0.0140(11) Uani 1 1 d .
C13 C 0.2867(2) 0.2744(4) 0.42001(12) 0.0113(11) Uani 1 1 d .
H13A H 0.2525 0.3200 0.4176 0.014 Uiso 1 1 calc R
H13B H 0.3007 0.2561 0.3979 0.014 Uiso 1 1 calc R
C14 C 0.3463(2) 0.4479(4) 0.42230(13) 0.0144(11) Uani 1 1 d .
H14A H 0.3162 0.5050 0.4228 0.017 Uiso 1 1 calc R
H14B H 0.3564 0.4335 0.3993 0.017 Uiso 1 1 calc R
C15 C 0.3958(2) 0.4921(4) 0.44091(13) 0.0175(12) Uani 1 1 d .
H15A H 0.4101 0.5621 0.4303 0.021 Uiso 1 1 calc R
H15B H 0.3849 0.5116 0.4635 0.021 Uiso 1 1 calc R
C16 C 0.4836(2) 0.4255(5) 0.46510(12) 0.0191(12) Uani 1 1 d .
H16A H 0.4676 0.4275 0.4873 0.023 Uiso 1 1 calc R
H16B H 0.4999 0.5014 0.4606 0.023 Uiso 1 1 calc R
C17 C 0.5286(2) 0.3354(5) 0.46388(14) 0.0223(13) Uani 1 1 d .
H17A H 0.5605 0.3637 0.4767 0.027 Uiso 1 1 calc R
H17B H 0.5410 0.3278 0.4410 0.027 Uiso 1 1 calc R
C18 C 0.5136(2) 0.2162(5) 0.47649(13) 0.0186(12) Uani 1 1 d .
H18A H 0.5473 0.1684 0.4775 0.022 Uiso 1 1 calc R
H18B H 0.4985 0.2226 0.4988 0.022 Uiso 1 1 calc R
C19 C 0.4571(2) 0.0445(4) 0.46616(13) 0.0176(12) Uani 1 1 d .
H19A H 0.4500 0.0453 0.4899 0.021 Uiso 1 1 calc R
H19B H 0.4880 -0.0089 0.4619 0.021 Uiso 1 1 calc R
C20 C 0.4059(2) 0.0033(4) 0.44835(12) 0.0158(11) Uani 1 1 d .
H20A H 0.4139 -0.0059 0.4248 0.019 Uiso 1 1 calc R
H20B H 0.3941 -0.0716 0.4571 0.019 Uiso 1 1 calc R
C21 C 0.3117(2) 0.0712(4) 0.43363(13) 0.0133(11) Uani 1 1 d .
H21A H 0.3215 0.0626 0.4103 0.016 Uiso 1 1 calc R
H21B H 0.2929 0.0002 0.4408 0.016 Uiso 1 1 calc R
C22 C 0.2452(2) 0.1767(4) 0.46617(12) 0.0118(11) Uani 1 1 d .
C23 C 0.2043(2) 0.0976(4) 0.51005(13) 0.0160(11) Uani 1 1 d .
C24 C 0.1959(2) 0.2860(4) 0.50100(13) 0.0136(11) Uani 1 1 d .
C25 C 0.3096(2) 0.4012(4) 0.18453(12) 0.0127(11) Uani 1 1 d .
H25A H 0.2893 0.4699 0.1919 0.015 Uiso 1 1 calc R
H25B H 0.3189 0.4113 0.1612 0.015 Uiso 1 1 calc R
C26 C 0.4027(2) 0.4780(5) 0.19881(14) 0.0223(13) Uani 1 1 d .
H26A H 0.3888 0.5520 0.2072 0.027 Uiso 1 1 calc R
H26B H 0.4106 0.4865 0.1752 0.027 Uiso 1 1 calc R
C27 C 0.4545(2) 0.4434(5) 0.21687(13) 0.0209(13) Uani 1 1 d .
H27A H 0.4839 0.5005 0.2129 0.025 Uiso 1 1 calc R
H27B H 0.4470 0.4413 0.2406 0.025 Uiso 1 1 calc R
C28 C 0.5149(2) 0.2763(5) 0.22713(15) 0.0255(14) Uani 1 1 d .
H28A H 0.4993 0.2661 0.2492 0.031 Uiso 1 1 calc R
H28B H 0.5473 0.3275 0.2289 0.031 Uiso 1 1 calc R
C29 C 0.5333(2) 0.1609(5) 0.21389(15) 0.0281(14) Uani 1 1 d .
H29A H 0.5656 0.1355 0.2267 0.034 Uiso 1 1 calc R
H29B H 0.5459 0.1722 0.1912 0.034 Uiso 1 1 calc R
C30 C 0.4910(2) 0.0639(5) 0.21393(14) 0.0226(13) Uani 1 1 d .
H30A H 0.5097 -0.0085 0.2081 0.027 Uiso 1 1 calc R
H30B H 0.4757 0.0553 0.2362 0.027 Uiso 1 1 calc R
C31 C 0.4050(2) -0.0091(4) 0.19063(14) 0.0200(12) Uani 1 1 d .
H31A H 0.3951 -0.0299 0.2133 0.024 Uiso 1 1 calc R
H31B H 0.4212 -0.0773 0.1800 0.024 Uiso 1 1 calc R
C32 C 0.3534(2) 0.0288(4) 0.17207(13) 0.0156(11) Uani 1 1 d .
H32A H 0.3625 0.0450 0.1490 0.019 Uiso 1 1 calc R
H32B H 0.3249 -0.0318 0.1728 0.019 Uiso 1 1 calc R
C33 C 0.2896(2) 0.1966(4) 0.17082(11) 0.0116(11) Uani 1 1 d .
H33A H 0.3029 0.2166 0.1487 0.014 Uiso 1 1 calc R
H33B H 0.2566 0.1474 0.1685 0.014 Uiso 1 1 calc R
C34 C 0.2449(2) 0.2886(4) 0.21678(13) 0.0134(11) Uani 1 1 d .
C35 C 0.1980(2) 0.1734(4) 0.25166(12) 0.0132(11) Uani 1 1 d .
C36 C 0.1996(2) 0.3635(4) 0.25961(12) 0.0162(11) Uani 1 1 d .
Fe1 Fe 0.39885(3) 0.20562(6) 0.323230(16) 0.00877(17) Uani 1 1 d .
Fe2 Fe 0.39743(3) 0.24659(6) 0.573199(17) 0.00884(17) Uani 1 1 d .
H141 H 0.3150(19) 0.360(4) 0.4547(8) 0.005(5) Uiso 1 1 d D
H151 H 0.4517(19) 0.396(4) 0.4238(7) 0.005(5) Uiso 1 1 d D
H161 H 0.4857(19) 0.162(4) 0.4376(7) 0.005(5) Uiso 1 1 d D
H171 H 0.354(2) 0.089(4) 0.4715(7) 0.005(5) Uiso 1 1 d D
H241 H 0.3500(19) 0.392(4) 0.2219(7) 0.005(5) Uiso 1 1 d D
H251 H 0.4869(19) 0.330(4) 0.1884(8) 0.005(5) Uiso 1 1 d D
H261 H 0.4580(19) 0.087(4) 0.1735(7) 0.005(5) Uiso 1 1 d D
H271 H 0.3153(18) 0.118(4) 0.2037(9) 0.005(5) Uiso 1 1 d D
N1 N 0.40716(17) 0.2185(3) 0.39790(11) 0.0117(9) Uani 1 1 d .
N2 N 0.39250(18) 0.2043(4) 0.24786(11) 0.0152(10) Uani 1 1 d .
N3 N 0.41675(19) -0.0567(4) 0.32831(11) 0.0216(11) Uani 1 1 d .
N4 N 0.5263(2) 0.2303(4) 0.32218(12) 0.0235(11) Uani 1 1 d .
N5 N 0.36963(19) 0.4656(4) 0.32189(11) 0.0200(10) Uani 1 1 d .
N6 N 0.27421(19) 0.1577(4) 0.33123(12) 0.0222(11) Uani 1 1 d .
N7 N 0.40877(18) 0.2692(3) 0.14784(11) 0.0138(10) Uani 1 1 d .
N8 N 0.38907(19) 0.2700(4) 0.49854(11) 0.0159(10) Uani 1 1 d .
N9 N 0.3754(2) -0.0142(4) 0.56996(12) 0.0273(12) Uani 1 1 d .
N10 N 0.5248(2) 0.2306(4) 0.56851(11) 0.0200(11) Uani 1 1 d .
N11 N 0.40260(17) 0.5061(4) 0.58700(10) 0.0160(10) Uani 1 1 d .
N12 N 0.27264(19) 0.2955(4) 0.58061(12) 0.0256(11) Uani 1 1 d .
N13 N 0.27462(16) 0.1685(3) 0.43769(10) 0.0097(9) Uani 1 1 d .
N14 N 0.32808(17) 0.3408(3) 0.43793(10) 0.0099(9) Uani 1 1 d D
N15 N 0.43925(18) 0.4033(4) 0.44142(11) 0.0143(9) Uani 1 1 d D
N16 N 0.47247(17) 0.1603(4) 0.45521(10) 0.0142(9) Uani 1 1 d D
N17 N 0.36193(18) 0.0889(4) 0.45304(11) 0.0139(9) Uani 1 1 d D
N18 N 0.23822(17) 0.0828(3) 0.48430(10) 0.0124(9) Uani 1 1 d .
N19 N 0.18164(17) 0.1961(4) 0.51965(10) 0.0146(9) Uani 1 1 d .
N20 N 0.22451(17) 0.2808(3) 0.47300(10) 0.0106(9) Uani 1 1 d .
N21 N 0.19149(19) 0.0040(4) 0.52701(10) 0.0200(10) Uani 1 1 d .
H21C H 0.1689 0.0088 0.5438 0.024 Uiso 1 1 calc R
H21D H 0.2056 -0.0625 0.5215 0.024 Uiso 1 1 calc R
N22 N 0.18006(18) 0.3917(4) 0.50999(10) 0.0166(10) Uani 1 1 d .
H22A H 0.1886 0.4509 0.4978 0.020 Uiso 1 1 calc R
H22B H 0.1612 0.4015 0.5281 0.020 Uiso 1 1 calc R
N23 N 0.27524(17) 0.3005(3) 0.18856(10) 0.0117(9) Uani 1 1 d .
N24 N 0.36118(18) 0.3883(4) 0.20393(10) 0.0129(9) Uani 1 1 d D
N25 N 0.47323(18) 0.3294(4) 0.20579(11) 0.0166(10) Uani 1 1 d D
N26 N 0.44539(18) 0.0841(4) 0.19095(11) 0.0168(10) Uani 1 1 d D
N27 N 0.33317(18) 0.1342(4) 0.18861(10) 0.0122(9) Uani 1 1 d D
N28 N 0.22691(18) 0.1818(3) 0.22373(10) 0.0130(9) Uani 1 1 d .
N29 N 0.18034(18) 0.2619(4) 0.26997(11) 0.0155(10) Uani 1 1 d .
N30 N 0.23429(18) 0.3820(3) 0.23443(10) 0.0146(10) Uani 1 1 d .
N31 N 0.18531(17) 0.0668(4) 0.26115(10) 0.0148(10) Uani 1 1 d .
H31C H 0.1958 0.0079 0.2493 0.018 Uiso 1 1 calc R
H31D H 0.1665 0.0557 0.2792 0.018 Uiso 1 1 calc R
N32 N 0.1830(2) 0.4556(4) 0.27594(11) 0.0248(12) Uani 1 1 d .
H32C H 0.1604 0.4482 0.2926 0.030 Uiso 1 1 calc R
H32D H 0.1945 0.5239 0.2701 0.030 Uiso 1 1 calc R
Ni1 Ni 0.39975(3) 0.24859(5) 0.447840(15) 0.00889(16) Uani 1 1 d .
Ni2 Ni 0.40273(3) 0.23378(5) 0.197835(15) 0.00951(16) Uani 1 1 d .
O1 O 0.14303(17) 0.2606(3) 0.41471(11) 0.0286(10) Uani 1 1 d .
O2 O 0.04853(19) 0.1468(4) 0.36739(10) 0.0377(11) Uani 1 1 d .
O3 O 0.23983(17) 0.4150(3) 0.35395(10) 0.0330(10) Uani 1 1 d .
O4 O 0.14397(18) 0.2762(4) 0.66341(11) 0.0344(11) Uani 1 1 d .
O5 O 0.04823(18) 0.3394(4) 0.60544(11) 0.0414(12) Uani 1 1 d .
O6 O 0.24253(18) 0.0391(4) 0.60721(11) 0.0360(11) Uani 1 1 d .
O7 O 0.50204(16) 0.4324(3) 0.37506(10) 0.0282(10) Uani 1 1 d .
Rb1 Rb 0.15601(2) 0.22929(4) 0.345301(13) 0.01926(15) Uani 1 1 d .
Rb2 Rb 0.15953(2) 0.22730(5) 0.595238(14) 0.02331(16) Uani 1 1 d .

loop_
_atom_site_aniso_label
_atom_site_aniso_U_11
_atom_site_aniso_U_22
_atom_site_aniso_U_33
_atom_site_aniso_U_23
_atom_site_aniso_U_13
_atom_site_aniso_U_12
C1 0.012(3) 0.007(2) 0.016(3) 0.005(2) 0.000(2) 0.003(2)
C2 0.008(3) 0.014(3) 0.014(3) 0.000(2) -0.003(2) 0.001(2)
C3 0.012(3) 0.017(3) 0.003(2) -0.0009(19) -0.004(2) -0.004(2)
C4 0.022(3) 0.014(3) 0.009(3) -0.003(2) 0.001(2) -0.005(2)
C5 0.009(3) 0.021(3) 0.017(3) 0.000(2) 0.000(2) -0.005(2)
C6 0.018(3) 0.016(3) 0.007(3) -0.001(2) -0.003(2) 0.001(2)
C7 0.013(3) 0.008(2) 0.009(3) -0.0013(19) 0.002(2) 0.0003(19)
C8 0.011(3) 0.008(2) 0.021(3) 0.000(2) 0.002(2) 0.001(2)
C9 0.016(3) 0.021(3) 0.008(3) 0.000(2) -0.007(2) 0.002(2)
C10 0.019(3) 0.009(2) 0.007(3) -0.0013(19) 0.000(2) 0.000(2)
C11 0.011(3) 0.018(3) 0.005(2) 0.005(2) -0.002(2) 0.001(2)
C12 0.019(3) 0.015(3) 0.008(3) -0.001(2) 0.001(2) -0.007(2)
C13 0.011(3) 0.013(2) 0.010(3) -0.0022(19) 0.002(2) -0.001(2)
C14 0.018(3) 0.011(3) 0.014(3) 0.005(2) 0.002(2) 0.003(2)
C15 0.024(3) 0.011(3) 0.017(3) 0.000(2) 0.002(2) -0.002(2)
C16 0.022(3) 0.026(3) 0.009(3) 0.002(2) -0.006(2) -0.011(2)
C17 0.015(3) 0.034(3) 0.018(3) 0.001(3) -0.007(2) -0.009(2)
C18 0.014(3) 0.028(3) 0.014(3) 0.005(2) 0.001(2) 0.002(2)
C19 0.014(3) 0.022(3) 0.017(3) 0.003(2) -0.004(2) 0.005(2)
C20 0.021(3) 0.014(3) 0.012(3) -0.003(2) -0.002(2) 0.007(2)
C21 0.013(3) 0.012(3) 0.015(3) -0.004(2) -0.001(2) 0.002(2)
C22 0.010(3) 0.015(3) 0.010(3) -0.003(2) -0.004(2) -0.002(2)
C23 0.017(3) 0.017(3) 0.014(3) -0.002(2) -0.002(2) -0.007(2)
C24 0.007(3) 0.019(3) 0.014(3) 0.002(2) -0.003(2) -0.001(2)
C25 0.017(3) 0.015(3) 0.006(3) 0.001(2) -0.004(2) 0.004(2)
C26 0.027(3) 0.013(3) 0.027(3) 0.002(2) 0.005(3) -0.008(2)
C27 0.024(3) 0.027(3) 0.012(3) -0.005(2) 0.001(2) -0.011(3)
C28 0.017(3) 0.039(4) 0.020(3) 0.005(3) -0.003(3) -0.002(3)
C29 0.017(3) 0.046(4) 0.020(3) 0.005(3) -0.001(3) 0.003(3)
C30 0.018(3) 0.028(3) 0.022(3) 0.003(2) -0.002(3) 0.009(2)
C31 0.028(3) 0.014(3) 0.017(3) -0.002(2) -0.001(3) 0.007(2)
C32 0.013(3) 0.015(3) 0.019(3) -0.005(2) 0.003(2) 0.002(2)
C33 0.018(3) 0.014(3) 0.003(2) -0.0044(19) 0.002(2) 0.002(2)
C34 0.011(3) 0.010(3) 0.019(3) 0.002(2) -0.004(2) 0.001(2)
C35 0.013(3) 0.018(3) 0.009(3) -0.003(2) -0.002(2) -0.002(2)
C36 0.021(3) 0.017(3) 0.011(3) 0.003(2) 0.000(2) 0.002(2)
Fe1 0.0107(4) 0.0124(4) 0.0032(4) -0.0005(3) 0.0003(3) -0.0020(3)
Fe2 0.0106(4) 0.0102(4) 0.0057(4) -0.0006(3) -0.0004(3) -0.0005(3)
N1 0.013(2) 0.015(2) 0.007(2) 0.0026(17) 0.0015(18) 0.0026(17)
N2 0.020(2) 0.015(2) 0.010(3) 0.0016(18) -0.0016(19) -0.0044(19)
N3 0.024(3) 0.020(3) 0.020(3) -0.002(2) -0.003(2) -0.001(2)
N4 0.020(3) 0.025(3) 0.026(3) -0.004(2) 0.008(2) -0.007(2)
N5 0.020(3) 0.018(3) 0.022(3) 0.003(2) -0.005(2) -0.002(2)
N6 0.018(3) 0.019(2) 0.030(3) -0.003(2) 0.000(2) 0.000(2)
N7 0.014(2) 0.015(2) 0.013(3) -0.0016(18) 0.0005(19) -0.0014(18)
N8 0.020(3) 0.017(2) 0.010(3) 0.0004(18) 0.000(2) -0.0008(18)
N9 0.035(3) 0.021(3) 0.026(3) -0.003(2) -0.012(2) -0.003(2)
N10 0.019(3) 0.022(3) 0.019(3) 0.000(2) 0.002(2) 0.0035(19)
N11 0.018(2) 0.016(2) 0.013(2) 0.0038(18) -0.0017(19) 0.0026(19)
N12 0.013(3) 0.028(3) 0.035(3) 0.001(2) 0.000(2) -0.002(2)
N13 0.010(2) 0.011(2) 0.008(2) -0.0024(16) 0.0016(17) -0.0024(17)
N14 0.017(2) 0.011(2) 0.002(2) 0.0010(16) 0.0010(18) -0.0004(18)
N15 0.014(2) 0.017(2) 0.012(2) -0.0006(19) 0.003(2) -0.0013(18)
N16 0.013(2) 0.022(2) 0.008(2) 0.0049(19) -0.0005(19) 0.0013(19)
N17 0.016(2) 0.017(2) 0.009(2) -0.0011(19) -0.0008(19) 0.0030(18)
N18 0.016(2) 0.012(2) 0.009(2) 0.0002(17) 0.0042(18) -0.0014(18)
N19 0.016(2) 0.016(2) 0.011(2) -0.0009(18) 0.0023(19) -0.0028(18)
N20 0.014(2) 0.009(2) 0.009(2) -0.0013(16) 0.0010(18) 0.0010(17)
N21 0.029(3) 0.017(2) 0.014(2) 0.0046(18) 0.017(2) -0.001(2)
N22 0.027(3) 0.015(2) 0.008(2) -0.0027(18) 0.005(2) 0.0050(19)
N23 0.016(2) 0.012(2) 0.007(2) 0.0000(17) 0.0024(18) 0.0033(17)
N24 0.018(2) 0.016(2) 0.005(2) 0.0002(18) 0.0027(19) -0.0042(18)
N25 0.012(2) 0.028(3) 0.010(2) 0.002(2) -0.0005(19) -0.001(2)
N26 0.019(3) 0.025(3) 0.006(2) 0.000(2) 0.003(2) 0.007(2)
N27 0.013(2) 0.014(2) 0.009(2) 0.0008(18) 0.0032(19) 0.0003(18)
N28 0.019(2) 0.009(2) 0.010(2) 0.0002(17) 0.0023(18) -0.0041(18)
N29 0.013(2) 0.015(2) 0.018(3) -0.0031(18) -0.001(2) -0.0013(18)
N30 0.022(2) 0.011(2) 0.011(2) -0.0034(17) 0.0015(19) 0.0040(18)
N31 0.020(2) 0.015(2) 0.010(2) -0.0016(17) 0.0072(19) -0.0016(18)
N32 0.036(3) 0.012(2) 0.026(3) -0.004(2) 0.017(2) 0.004(2)
Ni1 0.0106(4) 0.0104(3) 0.0057(4) 0.0000(2) -0.0006(3) -0.0001(2)
Ni2 0.0113(4) 0.0131(3) 0.0042(4) -0.0005(2) -0.0004(3) -0.0007(3)
O1 0.022(2) 0.038(3) 0.025(2) -0.0021(18) 0.003(2) 0.0006(18)
O2 0.044(3) 0.036(3) 0.033(3) -0.006(2) 0.015(2) -0.004(2)
O3 0.034(3) 0.028(2) 0.037(3) 0.004(2) -0.006(2) 0.004(2)
O4 0.028(2) 0.045(3) 0.030(3) -0.003(2) 0.001(2) 0.005(2)
O5 0.035(3) 0.052(3) 0.038(3) 0.003(2) 0.000(2) -0.009(2)
O6 0.038(3) 0.034(3) 0.036(3) 0.001(2) 0.000(2) -0.007(2)
O7 0.029(2) 0.031(2) 0.025(2) -0.0051(18) -0.0044(19) 0.0013(18)
Rb1 0.0186(3) 0.0213(3) 0.0179(3) -0.0001(2) 0.0009(2) 0.0017(2)
Rb2 0.0209(3) 0.0251(3) 0.0239(3) -0.0047(2) 0.0038(2) -0.0070(2)

loop_
_atom_type_symbol
_atom_type_description
_atom_type_scat_dispersion_real
_atom_type_scat_dispersion_imag
_atom_type_scat_source
C C 0.0033 0.0016 'International Tables Vol C Tables 4.2.6.8 and 6.1.1.4'
H H 0.0000 0.0000 'International Tables Vol C Tables 4.2.6.8 and 6.1.1.4'
Fe Fe 0.3463 0.8444 'International Tables Vol C Tables 4.2.6.8 and 6.1.1.4'
N N 0.0061 0.0033 'International Tables Vol C Tables 4.2.6.8 and 6.1.1.4'
Ni Ni 0.3393 1.1124 'International Tables Vol C Tables 4.2.6.8 and 6.1.1.4'
O O 0.0106 0.0060 'International Tables Vol C Tables 4.2.6.8 and 6.1.1.4'
Rb Rb -0.9393 2.9676 'International Tables Vol C Tables 4.2.6.8 and 6.1.1.4'

loop_
_geom_angle_atom_site_label_1
_geom_angle_atom_site_label_2
_geom_angle_atom_site_label_3
_geom_angle
_geom_angle_site_symmetry_1
_geom_angle_site_symmetry_3
N1 C1 Fe1 178.4(5) . .
N2 C2 Fe1 176.6(5) . .
N3 C3 Fe1 177.8(5) . .
N4 C4 Fe1 174.4(5) . .
N5 C5 Fe1 175.5(5) . .
N6 C6 Fe1 177.5(5) . .
N7 C7 Fe2 176.5(4) . 8_565
N8 C8 Fe2 177.0(5) . .
N9 C9 Fe2 175.4(5) . .
N10 C10 Fe2 176.0(5) . .
N11 C11 Fe2 173.3(5) . .
N12 C12 Fe2 174.9(5) . .
N13 C13 N14 109.6(4) . .
N13 C13 H13A 109.7 . .
N14 C13 H13A 109.7 . .
N13 C13 H13B 109.7 . .
N14 C13 H13B 109.7 . .
H13A C13 H13B 108.2 . .
N14 C14 C15 108.0(4) . .
N14 C14 H14A 110.1 . .
C15 C14 H14A 110.1 . .
N14 C14 H14B 110.1 . .
C15 C14 H14B 110.1 . .
H14A C14 H14B 108.4 . .
N15 C15 C14 109.4(4) . .
N15 C15 H15A 109.8 . .
C14 C15 H15A 109.8 . .
N15 C15 H15B 109.8 . .
C14 C15 H15B 109.8 . .
H15A C15 H15B 108.2 . .
N15 C16 C17 112.4(4) . .
N15 C16 H16A 109.1 . .
C17 C16 H16A 109.1 . .
N15 C16 H16B 109.1 . .
C17 C16 H16B 109.1 . .
H16A C16 H16B 107.9 . .
C16 C17 C18 116.7(5) . .
C16 C17 H17A 108.1 . .
C18 C17 H17A 108.1 . .
C16 C17 H17B 108.1 . .
C18 C17 H17B 108.1 . .
H17A C17 H17B 107.3 . .
N16 C18 C17 111.4(4) . .
N16 C18 H18A 109.4 . .
C17 C18 H18A 109.4 . .
N16 C18 H18B 109.4 . .
C17 C18 H18B 109.4 . .
H18A C18 H18B 108.0 . .
N16 C19 C20 110.5(4) . .
N16 C19 H19A 109.5 . .
C20 C19 H19A 109.5 . .
N16 C19 H19B 109.5 . .
C20 C19 H19B 109.5 . .
H19A C19 H19B 108.1 . .
N17 C20 C19 108.2(4) . .
N17 C20 H20A 110.1 . .
C19 C20 H20A 110.1 . .
N17 C20 H20B 110.1 . .
C19 C20 H20B 110.1 . .
H20A C20 H20B 108.4 . .
N13 C21 N17 109.8(4) . .
N13 C21 H21A 109.7 . .
N17 C21 H21A 109.7 . .
N13 C21 H21B 109.7 . .
N17 C21 H21B 109.7 . .
H21A C21 H21B 108.2 . .
N18 C22 N20 125.4(5) . .
N18 C22 N13 118.8(4) . .
N20 C22 N13 115.8(4) . .
N21 C23 N19 117.2(5) . .
N21 C23 N18 116.4(5) . .
N19 C23 N18 126.3(5) . .
N20 C24 N22 115.0(4) . .
N20 C24 N19 125.7(5) . .
N22 C24 N19 119.3(5) . .
N23 C25 N24 109.7(4) . .
N23 C25 H25A 109.7 . .
N24 C25 H25A 109.7 . .
N23 C25 H25B 109.7 . .
N24 C25 H25B 109.7 . .
H25A C25 H25B 108.2 . .
N24 C26 C27 107.9(4) . .
N24 C26 H26A 110.1 . .
C27 C26 H26A 110.1 . .
N24 C26 H26B 110.1 . .
C27 C26 H26B 110.1 . .
H26A C26 H26B 108.4 . .
N25 C27 C26 110.2(4) . .
N25 C27 H27A 109.6 . .
C26 C27 H27A 109.6 . .
N25 C27 H27B 109.6 . .
C26 C27 H27B 109.6 . .
H27A C27 H27B 108.1 . .
N25 C28 C29 111.3(5) . .
N25 C28 H28A 109.4 . .
C29 C28 H28A 109.4 . .
N25 C28 H28B 109.4 . .
C29 C28 H28B 109.4 . .
H28A C28 H28B 108.0 . .
C28 C29 C30 117.5(5) . .
C28 C29 H29A 107.9 . .
C30 C29 H29A 107.9 . .
C28 C29 H29B 107.9 . .
C30 C29 H29B 107.9 . .
H29A C29 H29B 107.2 . .
N26 C30 C29 112.6(5) . .
N26 C30 H30A 109.1 . .
C29 C30 H30A 109.1 . .
N26 C30 H30B 109.1 . .
C29 C30 H30B 109.1 . .
H30A C30 H30B 107.8 . .
N26 C31 C32 109.6(4) . .
N26 C31 H31A 109.8 . .
C32 C31 H31A 109.8 . .
N26 C31 H31B 109.8 . .
C32 C31 H31B 109.8 . .
H31A C31 H31B 108.2 . .
N27 C32 C31 106.4(4) . .
N27 C32 H32A 110.5 . .
C31 C32 H32A 110.5 . .
N27 C32 H32B 110.5 . .
C31 C32 H32B 110.5 . .
H32A C32 H32B 108.6 . .
N23 C33 N27 109.6(4) . .
N23 C33 H33A 109.7 . .
N27 C33 H33A 109.7 . .
N23 C33 H33B 109.7 . .
N27 C33 H33B 109.7 . .
H33A C33 H33B 108.2 . .
N30 C34 N28 125.4(5) . .
N30 C34 N23 118.4(4) . .
N28 C34 N23 116.2(4) . .
N31 C35 N28 115.7(4) . .
N31 C35 N29 118.6(5) . .
N28 C35 N29 125.7(5) . .
N32 C36 N29 116.7(5) . .
N32 C36 N30 116.4(5) . .
N29 C36 N30 126.9(5) . .
C1 Fe1 C4 87.9(2) . .
C1 Fe1 C6 89.4(2) . .
C4 Fe1 C6 175.6(2) . .
C1 Fe1 C2 178.6(2) . .
C4 Fe1 C2 91.3(2) . .
C6 Fe1 C2 91.6(2) . .
C1 Fe1 C3 88.2(2) . .
C4 Fe1 C3 87.9(2) . .
C6 Fe1 C3 88.5(2) . .
C2 Fe1 C3 93.0(2) . .
C1 Fe1 C5 89.9(2) . .
C4 Fe1 C5 94.8(2) . .
C6 Fe1 C5 88.6(2) . .
C2 Fe1 C5 89.0(2) . .
C3 Fe1 C5 176.6(2) . .
C7 Fe2 C8 178.8(2) 8_566 .
C7 Fe2 C11 85.3(2) 8_566 .
C8 Fe2 C11 93.9(2) . .
C7 Fe2 C9 90.3(2) 8_566 .
C8 Fe2 C9 90.6(2) . .
C11 Fe2 C9 173.1(2) . .
C7 Fe2 C10 88.5(2) 8_566 .
C8 Fe2 C10 90.6(2) . .
C11 Fe2 C10 91.0(2) . .
C9 Fe2 C10 94.0(2) . .
C7 Fe2 C12 91.7(2) 8_566 .
C8 Fe2 C12 89.1(2) . .
C11 Fe2 C12 84.5(2) . .
C9 Fe2 C12 90.5(2) . .
C10 Fe2 C12 175.5(2) . .
C1 N1 Ni1 169.8(4) . .
C2 N2 Ni2 168.4(4) . .
C3 N3 Rb1 137.7(4) . 7_655
C5 N5 Rb1 162.4(4) . 7_665
C6 N6 Rb1 152.5(4) . .
C7 N7 Ni2 164.7(4) . .
C8 N8 Ni1 165.3(4) . .
C9 N9 Rb2 161.2(4) . 7_655
C11 N11 Rb2 150.2(4) . 7_665
C12 N12 Rb2 150.3(4) . .
C22 N13 C21 118.2(4) . .
C22 N13 C13 117.7(4) . .
C21 N13 C13 118.7(4) . .
C13 N14 C14 115.9(4) . .
C13 N14 Ni1 113.2(3) . .
C14 N14 Ni1 105.9(3) . .
C13 N14 H141 108(4) . .
C14 N14 H141 105(4) . .
Ni1 N14 H141 108(4) . .
C16 N15 C15 113.9(4) . .
C16 N15 Ni1 114.1(3) . .
C15 N15 Ni1 106.7(3) . .
C16 N15 H151 110(4) . .
C15 N15 H151 110(4) . .
Ni1 N15 H151 101(4) . .
C19 N16 C18 113.4(4) . .
C19 N16 Ni1 106.8(3) . .
C18 N16 Ni1 116.2(3) . .
C19 N16 H161 114(4) . .
C18 N16 H161 105(4) . .
Ni1 N16 H161 102(4) . .
C21 N17 C20 115.6(4) . .
C21 N17 Ni1 115.7(3) . .
C20 N17 Ni1 106.0(3) . .
C21 N17 H171 108(4) . .
C20 N17 H171 108(4) . .
Ni1 N17 H171 102(4) . .
C22 N18 C23 114.0(4) . .
C23 N19 C24 113.6(4) . .
C23 N19 Rb2 117.2(3) . .
C24 N19 Rb2 120.6(3) . .
C24 N20 C22 114.3(4) . .
C23 N21 H21C 120.0 . .
C23 N21 H21D 120.0 . .
H21C N21 H21D 120.0 . .
C24 N22 H22A 120.0 . .
C24 N22 H22B 120.0 . .
H22A N22 H22B 120.0 . .
C34 N23 C25 118.9(4) . .
C34 N23 C33 117.5(4) . .
C25 N23 C33 118.8(4) . .
C26 N24 C25 115.2(4) . .
C26 N24 Ni2 105.8(3) . .
C25 N24 Ni2 115.5(3) . .
C26 N24 H241 109(4) . .
C25 N24 H241 102(4) . .
Ni2 N24 H241 109(4) . .
C28 N25 C27 114.1(4) . .
C28 N25 Ni2 115.6(4) . .
C27 N25 Ni2 106.4(3) . .
C28 N25 H251 105(4) . .
C27 N25 H251 114(4) . .
Ni2 N25 H251 102(4) . .
C31 N26 C30 112.8(4) . .
C31 N26 Ni2 107.4(3) . .
C30 N26 Ni2 115.3(3) . .
C31 N26 H261 107(4) . .
C30 N26 H261 108(4) . .
Ni2 N26 H261 106(4) . .
C33 N27 C32 114.8(4) . .
C33 N27 Ni2 113.1(3) . .
C32 N27 Ni2 106.2(3) . .
C33 N27 H271 97(4) . .
C32 N27 H271 110(4) . .
Ni2 N27 H271 116(4) . .
C35 N28 C34 114.4(4) . .
C36 N29 C35 113.0(5) . .
C36 N29 Rb1 118.6(3) . .
C35 N29 Rb1 120.6(3) . .
C34 N30 C36 113.8(4) . .
C35 N31 H31C 120.0 . .
C35 N31 H31D 120.0 . .
H31C N31 H31D 120.0 . .
C36 N32 H32C 120.0 . .
C36 N32 H32D 120.0 . .
H32C N32 H32D 120.0 . .
N15 Ni1 N16 93.52(17) . .
N15 Ni1 N14 84.72(16) . .
N16 Ni1 N14 176.83(16) . .
N15 Ni1 N1 89.01(17) . .
N16 Ni1 N1 89.20(17) . .
N14 Ni1 N1 88.14(16) . .
N15 Ni1 N17 177.72(17) . .
N16 Ni1 N17 84.97(17) . .
N14 Ni1 N17 96.71(16) . .
N1 Ni1 N17 89.26(17) . .
N15 Ni1 N8 94.51(17) . .
N16 Ni1 N8 91.13(17) . .
N14 Ni1 N8 91.63(17) . .
N1 Ni1 N8 176.43(17) . .
N17 Ni1 N8 87.23(17) . .
N26 Ni2 N25 93.85(18) . .
N26 Ni2 N27 84.59(17) . .
N25 Ni2 N27 178.02(18) . .
N26 Ni2 N24 178.25(18) . .
N25 Ni2 N24 84.90(17) . .
N27 Ni2 N24 96.64(17) . .
N26 Ni2 N2 93.10(17) . .
N25 Ni2 N2 91.85(17) . .
N27 Ni2 N2 89.44(17) . .
N24 Ni2 N2 88.16(17) . .
N26 Ni2 N7 89.93(17) . .
N25 Ni2 N7 89.40(17) . .
N27 Ni2 N7 89.39(17) . .
N24 Ni2 N7 88.84(16) . .
N2 Ni2 N7 176.64(17) . .
O1 Rb1 O2 68.84(12) . .
O1 Rb1 O3 82.25(12) . .
O2 Rb1 O3 143.84(12) . .
O1 Rb1 N6 108.95(12) . .
O2 Rb1 N6 143.91(13) . .
O3 Rb1 N6 65.35(12) . .
O1 Rb1 N3 93.25(12) . 7_665
O2 Rb1 N3 80.29(12) . 7_665
O3 Rb1 N3 80.17(12) . 7_665
N6 Rb1 N3 134.96(12) . 7_665
O1 Rb1 N29 165.10(11) . .
O2 Rb1 N29 120.54(12) . .
O3 Rb1 N29 84.37(11) . .
N6 Rb1 N29 70.90(12) . .
N3 Rb1 N29 77.99(11) 7_665 .
O1 Rb1 N5 112.71(11) . 7_655
O2 Rb1 N5 67.21(12) . 7_655
O3 Rb1 N5 147.41(11) . 7_655
N6 Rb1 N5 82.20(12) . 7_655
N3 Rb1 N5 125.21(12) 7_665 7_655
N29 Rb1 N5 82.16(11) . 7_655
O4 Rb2 N12 105.58(13) . .
O4 Rb2 N11 102.37(12) . 7_655
N12 Rb2 N11 132.95(13) . 7_655
O4 Rb2 O6 94.25(12) . .
N12 Rb2 O6 66.87(12) . .
N11 Rb2 O6 74.06(11) 7_655 .
O4 Rb2 O5 70.31(12) . .
N12 Rb2 O5 138.34(13) . .
N11 Rb2 O5 86.68(12) 7_655 .
O6 Rb2 O5 152.34(12) . .
O4 Rb2 N19 174.72(12) . .
N12 Rb2 N19 70.80(13) . .
N11 Rb2 N19 82.86(11) 7_655 .
O6 Rb2 N19 87.85(11) . .
O5 Rb2 N19 109.63(12) . .
O4 Rb2 N9 95.13(12) . 7_665
N12 Rb2 N9 85.76(13) . 7_665
N11 Rb2 N9 128.47(12) 7_655 7_665
O6 Rb2 N9 152.55(12) . 7_665
O5 Rb2 N9 54.51(12) . 7_665
N19 Rb2 N9 80.89(11) . 7_665

loop_
_geom_bond_atom_site_label_1
_geom_bond_atom_site_label_2
_geom_bond_distance
_geom_bond_site_symmetry_2
C1 N1 1.147(7) .
C1 Fe1 1.927(6) .
C2 N2 1.150(7) .
C2 Fe1 1.946(5) .
C3 N3 1.155(7) .
C3 Fe1 1.951(5) .
C4 N4 1.163(7) .
C4 Fe1 1.944(6) .
C5 N5 1.159(7) .
C5 Fe1 1.965(5) .
C6 N6 1.145(6) .
C6 Fe1 1.945(5) .
C7 N7 1.142(7) .
C7 Fe2 1.938(5) 8_565
C8 N8 1.143(7) .
C8 Fe2 1.939(6) .
C9 N9 1.156(7) .
C9 Fe2 1.945(5) .
C10 N10 1.155(7) .
C10 Fe2 1.946(5) .
C11 N11 1.152(6) .
C11 Fe2 1.943(5) .
C12 N12 1.142(7) .
C12 Fe2 1.953(6) .
C13 N13 1.465(6) .
C13 N14 1.466(6) .
C13 H13A 0.9900 .
C13 H13B 0.9900 .
C14 N14 1.475(6) .
C14 C15 1.513(7) .
C14 H14A 0.9900 .
C14 H14B 0.9900 .
C15 N15 1.478(6) .
C15 H15A 0.9900 .
C15 H15B 0.9900 .
C16 N15 1.471(6) .
C16 C17 1.518(8) .
C16 H16A 0.9900 .
C16 H16B 0.9900 .
C17 C18 1.531(8) .
C17 H17A 0.9900 .
C17 H17B 0.9900 .
C18 N16 1.477(7) .
C18 H18A 0.9900 .
C18 H18B 0.9900 .
C19 N16 1.475(7) .
C19 C20 1.518(7) .
C19 H19A 0.9900 .
C19 H19B 0.9900 .
C20 N17 1.475(6) .
C20 H20A 0.9900 .
C20 H20B 0.9900 .
C21 N13 1.459(6) .
C21 N17 1.470(6) .
C21 H21A 0.9900 .
C21 H21B 0.9900 .
C22 N18 1.338(6) .
C22 N20 1.346(6) .
C22 N13 1.371(6) .
C23 N21 1.334(6) .
C23 N19 1.336(7) .
C23 N18 1.349(6) .
C24 N20 1.343(7) .
C24 N22 1.346(6) .
C24 N19 1.346(7) .
C25 N23 1.453(6) .
C25 N24 1.489(6) .
C25 H25A 0.9900 .
C25 H25B 0.9900 .
C26 N24 1.468(6) .
C26 C27 1.514(8) .
C26 H26A 0.9900 .
C26 H26B 0.9900 .
C27 N25 1.480(7) .
C27 H27A 0.9900 .
C27 H27B 0.9900 .
C28 N25 1.474(7) .
C28 C29 1.521(8) .
C28 H28A 0.9900 .
C28 H28B 0.9900 .
C29 C30 1.529(8) .
C29 H29A 0.9900 .
C29 H29B 0.9900 .
C30 N26 1.471(7) .
C30 H30A 0.9900 .
C30 H30B 0.9900 .
C31 N26 1.464(7) .
C31 C32 1.530(7) .
C31 H31A 0.9900 .
C31 H31B 0.9900 .
C32 N27 1.490(6) .
C32 H32A 0.9900 .
C32 H32B 0.9900 .
C33 N23 1.459(6) .
C33 N27 1.476(6) .
C33 H33A 0.9900 .
C33 H33B 0.9900 .
C34 N30 1.336(6) .
C34 N28 1.353(6) .
C34 N23 1.378(7) .
C35 N31 1.342(7) .
C35 N28 1.346(6) .
C35 N29 1.349(7) .
C36 N32 1.332(7) .
C36 N29 1.345(7) .
C36 N30 1.349(7) .
Fe2 C7 1.938(5) 8_566
N1 Ni1 2.086(4) .
N2 Ni2 2.095(4) .
N3 Rb1 3.139(5) 7_655
N5 Rb1 3.290(5) 7_665
N6 Rb1 3.040(5) .
N7 Ni2 2.097(5) .
N8 Ni1 2.110(5) .
N9 Rb2 3.306(5) 7_655
N11 Rb2 3.012(4) 7_665
N12 Rb2 2.917(5) .
N14 Ni1 2.085(4) .
N14 H141 0.79(2) .
N15 Ni1 2.063(4) .
N15 H151 0.79(2) .
N16 Ni1 2.065(4) .
N16 H161 0.79(2) .
N17 Ni1 2.092(4) .
N17 H171 0.78(2) .
N19 Rb2 3.167(4) .
N21 H21C 0.8800 .
N21 H21D 0.8800 .
N22 H22A 0.8800 .
N22 H22B 0.8800 .
N24 Ni2 2.083(4) .
N24 H241 0.79(2) .
N25 Ni2 2.068(4) .
N25 H251 0.79(2) .
N26 Ni2 2.053(4) .
N26 H261 0.78(2) .
N27 Ni2 2.083(4) .
N27 H271 0.78(2) .
N29 Rb1 3.168(5) .
N31 H31C 0.8800 .
N31 H31D 0.8800 .
N32 H32C 0.8800 .
N32 H32D 0.8800 .
O1 Rb1 2.887(4) .
O2 Rb1 2.922(4) .
O3 Rb1 2.995(4) .
O4 Rb2 2.878(5) .
O5 Rb2 3.028(5) .
O6 Rb2 3.022(4) .
Rb1 N3 3.140(5) 7_665
Rb1 N5 3.290(5) 7_655
Rb2 N11 3.012(4) 7_655
Rb2 N9 3.306(5) 7_665

loop_
_geom_torsion_atom_site_label_1
_geom_torsion_atom_site_label_2
_geom_torsion_atom_site_label_3
_geom_torsion_atom_site_label_4
_geom_torsion
_geom_torsion_site_symmetry_1
_geom_torsion_site_symmetry_4
N14 C14 C15 N15 56.8(5) . .
N15 C16 C17 C18 -70.0(6) . .
C16 C17 C18 N16 67.2(6) . .
N16 C19 C20 N17 -54.9(6) . .
N24 C26 C27 N25 56.3(6) . .
N25 C28 C29 C30 -67.7(7) . .
C28 C29 C30 N26 67.7(7) . .
N26 C31 C32 N27 -56.8(5) . .
N1 C1 Fe1 C4 150(18) . .
N1 C1 Fe1 C6 -34(18) . .
N1 C1 Fe1 C2 97(20) . .
N1 C1 Fe1 C3 -122(18) . .
N1 C1 Fe1 C5 55(18) . .
N4 C4 Fe1 C1 40(5) . .
N4 C4 Fe1 C6 -12(7) . .
N4 C4 Fe1 C2 -141(5) . .
N4 C4 Fe1 C3 -48(5) . .
N4 C4 Fe1 C5 129(5) . .
N6 C6 Fe1 C1 -34(12) . .
N6 C6 Fe1 C4 18(14) . .
N6 C6 Fe1 C2 147(12) . .
N6 C6 Fe1 C3 54(12) . .
N6 C6 Fe1 C5 -124(12) . .
N2 C2 Fe1 C1 5(14) . .
N2 C2 Fe1 C4 -49(8) . .
N2 C2 Fe1 C6 135(8) . .
N2 C2 Fe1 C3 -137(8) . .
N2 C2 Fe1 C5 46(8) . .
N3 C3 Fe1 C1 86(12) . .
N3 C3 Fe1 C4 174(100) . .
N3 C3 Fe1 C6 -3(12) . .
N3 C3 Fe1 C2 -95(12) . .
N3 C3 Fe1 C5 30(14) . .
N5 C5 Fe1 C1 -76(6) . .
N5 C5 Fe1 C4 -163(6) . .
N5 C5 Fe1 C6 14(6) . .
N5 C5 Fe1 C2 105(6) . .
N5 C5 Fe1 C3 -20(9) . .
N8 C8 Fe2 C7 49(16) . 8_566
N8 C8 Fe2 C11 97(9) . .
N8 C8 Fe2 C9 -89(9) . .
N8 C8 Fe2 C10 6(9) . .
N8 C8 Fe2 C12 -179(100) . .
N11 C11 Fe2 C7 -53(4) . 8_566
N11 C11 Fe2 C8 128(4) . .
N11 C11 Fe2 C9 -4(5) . .
N11 C11 Fe2 C10 -142(4) . .
N11 C11 Fe2 C12 39(4) . .
N9 C9 Fe2 C7 42(6) . 8_566
N9 C9 Fe2 C8 -139(6) . .
N9 C9 Fe2 C11 -7(7) . .
N9 C9 Fe2 C10 131(6) . .
N9 C9 Fe2 C12 -49(6) . .
N10 C10 Fe2 C7 -49(7) . 8_566
N10 C10 Fe2 C8 130(7) . .
N10 C10 Fe2 C11 36(7) . .
N10 C10 Fe2 C9 -139(7) . .
N10 C10 Fe2 C12 44(9) . .
N12 C12 Fe2 C7 64(6) . 8_566
N12 C12 Fe2 C8 -116(6) . .
N12 C12 Fe2 C11 -22(6) . .
N12 C12 Fe2 C9 154(6) . .
N12 C12 Fe2 C10 -29(8) . .
Fe1 C1 N1 Ni1 -17(20) . .
Fe1 C2 N2 Ni2 11(10) . .
Fe1 C3 N3 Rb1 -6(12) . 7_655
Fe1 C5 N5 Rb1 85(7) . 7_665
Fe1 C6 N6 Rb1 113(11) . .
Fe2 C7 N7 Ni2 1(9) 8_565 .
Fe2 C8 N8 Ni1 42(10) . .
Fe2 C9 N9 Rb2 -24(7) . 7_655
Fe2 C11 N11 Rb2 -53(4) . 7_665
Fe2 C12 N12 Rb2 -139(5) . .
N18 C22 N13 C21 -20.0(6) . .
N20 C22 N13 C21 161.6(4) . .
N18 C22 N13 C13 -173.7(4) . .
N20 C22 N13 C13 7.8(6) . .
N17 C21 N13 C22 -76.0(5) . .
N17 C21 N13 C13 77.5(5) . .
N14 C13 N13 C22 71.5(5) . .
N14 C13 N13 C21 -82.2(5) . .
N13 C13 N14 C14 177.4(4) . .
N13 C13 N14 Ni1 54.7(4) . .
C15 C14 N14 C13 -169.6(4) . .
C15 C14 N14 Ni1 -43.2(4) . .
C17 C16 N15 C15 -177.4(4) . .
C17 C16 N15 Ni1 59.7(5) . .
C14 C15 N15 C16 -166.3(4) . .
C14 C15 N15 Ni1 -39.4(5) . .
C20 C19 N16 C18 166.8(4) . .
C20 C19 N16 Ni1 37.6(5) . .
C17 C18 N16 C19 179.3(4) . .
C17 C18 N16 Ni1 -56.4(5) . .
N13 C21 N17 C20 -173.3(4) . .
N13 C21 N17 Ni1 -48.5(5) . .
C19 C20 N17 C21 171.7(4) . .
C19 C20 N17 Ni1 42.0(5) . .
N20 C22 N18 C23 4.4(7) . .
N13 C22 N18 C23 -173.9(4) . .
N21 C23 N18 C22 173.4(5) . .
N19 C23 N18 C22 -5.0(7) . .
N21 C23 N19 C24 -179.0(5) . .
N18 C23 N19 C24 -0.5(8) . .
N21 C23 N19 Rb2 32.7(6) . .
N18 C23 N19 Rb2 -148.8(4) . .
N20 C24 N19 C23 7.7(7) . .
N22 C24 N19 C23 -173.7(5) . .
N20 C24 N19 Rb2 154.8(4) . .
N22 C24 N19 Rb2 -26.6(6) . .
N22 C24 N20 C22 173.1(4) . .
N19 C24 N20 C22 -8.2(7) . .
N18 C22 N20 C24 1.6(7) . .
N13 C22 N20 C24 179.9(4) . .
N30 C34 N23 C25 20.5(7) . .
N28 C34 N23 C25 -161.3(4) . .
N30 C34 N23 C33 175.8(4) . .
N28 C34 N23 C33 -5.9(7) . .
N24 C25 N23 C34 77.8(5) . .
N24 C25 N23 C33 -77.3(5) . .
N27 C33 N23 C34 -73.4(5) . .
N27 C33 N23 C25 82.0(5) . .
C27 C26 N24 C25 -172.9(4) . .
C27 C26 N24 Ni2 -44.1(5) . .
N23 C25 N24 C26 172.8(4) . .
N23 C25 N24 Ni2 49.0(5) . .
C29 C28 N25 C27 -178.6(5) . .
C29 C28 N25 Ni2 57.5(5) . .
C26 C27 N25 C28 -166.0(4) . .
C26 C27 N25 Ni2 -37.3(5) . .
C32 C31 N26 C30 167.9(4) . .
C32 C31 N26 Ni2 39.8(5) . .
C29 C30 N26 C31 179.4(4) . .
C29 C30 N26 Ni2 -56.7(5) . .
N23 C33 N27 C32 -177.3(4) . .
N23 C33 N27 Ni2 -55.2(5) . .
C31 C32 N27 C33 169.2(4) . .
C31 C32 N27 Ni2 43.4(4) . .
N31 C35 N28 C34 -172.4(4) . .
N29 C35 N28 C34 9.1(7) . .
N30 C34 N28 C35 -2.7(7) . .
N23 C34 N28 C35 179.2(4) . .
N32 C36 N29 C35 178.4(5) . .
N30 C36 N29 C35 -1.8(8) . .
N32 C36 N29 Rb1 -31.9(6) . .
N30 C36 N29 Rb1 147.8(4) . .
N31 C35 N29 C36 174.6(5) . .
N28 C35 N29 C36 -7.0(8) . .
N31 C35 N29 Rb1 25.6(6) . .
N28 C35 N29 Rb1 -156.0(4) . .
N28 C34 N30 C36 -4.7(7) . .
N23 C34 N30 C36 173.4(4) . .
N32 C36 N30 C34 -173.1(5) . .
N29 C36 N30 C34 7.2(8) . .
C16 N15 Ni1 N16 -43.9(4) . .
C15 N15 Ni1 N16 -170.6(3) . .
C16 N15 Ni1 N14 138.8(4) . .
C15 N15 Ni1 N14 12.1(3) . .
C16 N15 Ni1 N1 -133.0(4) . .
C15 N15 Ni1 N1 100.3(3) . .
C16 N15 Ni1 N17 -92(5) . .
C15 N15 Ni1 N17 141(4) . .
C16 N15 Ni1 N8 47.5(4) . .
C15 N15 Ni1 N8 -79.2(3) . .
C19 N16 Ni1 N15 170.8(3) . .
C18 N16 Ni1 N15 43.2(4) . .
C19 N16 Ni1 N14 -133(3) . .
C18 N16 Ni1 N14 99(3) . .
C19 N16 Ni1 N1 -100.2(3) . .
C18 N16 Ni1 N1 132.2(4) . .
C19 N16 Ni1 N17 -10.9(3) . .
C18 N16 Ni1 N17 -138.5(4) . .
C19 N16 Ni1 N8 76.2(3) . .
C18 N16 Ni1 N8 -51.4(4) . .
C13 N14 Ni1 N15 145.5(3) . .
C14 N14 Ni1 N15 17.4(3) . .
C13 N14 Ni1 N16 89(3) . .
C14 N14 Ni1 N16 -39(3) . .
C13 N14 Ni1 N1 56.3(3) . .
C14 N14 Ni1 N1 -71.8(3) . .
C13 N14 Ni1 N17 -32.8(3) . .
C14 N14 Ni1 N17 -160.8(3) . .
C13 N14 Ni1 N8 -120.1(3) . .
C14 N14 Ni1 N8 111.8(3) . .
C1 N1 Ni1 N15 -78(2) . .
C1 N1 Ni1 N16 -171(2) . .
C1 N1 Ni1 N14 7(2) . .
C1 N1 Ni1 N17 104(2) . .
C1 N1 Ni1 N8 94(4) . .
C21 N17 Ni1 N15 -99(5) . .
C20 N17 Ni1 N15 31(5) . .
C21 N17 Ni1 N16 -147.2(4) . .
C20 N17 Ni1 N16 -17.5(3) . .
C21 N17 Ni1 N14 30.1(4) . .
C20 N17 Ni1 N14 159.8(3) . .
C21 N17 Ni1 N1 -57.9(3) . .
C20 N17 Ni1 N1 71.7(3) . .
C21 N17 Ni1 N8 121.5(4) . .
C20 N17 Ni1 N8 -108.9(3) . .
C8 N8 Ni1 N15 -115.3(17) . .
C8 N8 Ni1 N16 -21.7(18) . .
C8 N8 Ni1 N14 159.8(17) . .
C8 N8 Ni1 N1 74(4) . .
C8 N8 Ni1 N17 63.2(17) . .
C31 N26 Ni2 N25 169.4(3) . .
C30 N26 Ni2 N25 42.7(4) . .
C31 N26 Ni2 N27 -11.8(3) . .
C30 N26 Ni2 N27 -138.5(4) . .
C31 N26 Ni2 N24 -146(6) . .
C30 N26 Ni2 N24 87(6) . .
C31 N26 Ni2 N2 77.3(3) . .
C30 N26 Ni2 N2 -49.4(4) . .
C31 N26 Ni2 N7 -101.2(3) . .
C30 N26 Ni2 N7 132.1(4) . .
C28 N25 Ni2 N26 -43.6(4) . .
C27 N25 Ni2 N26 -171.3(3) . .
C28 N25 Ni2 N27 -81(5) . .
C27 N25 Ni2 N27 151(5) . .
C28 N25 Ni2 N24 137.7(4) . .
C27 N25 Ni2 N24 9.9(3) . .
C28 N25 Ni2 N2 49.7(4) . .
C27 N25 Ni2 N2 -78.1(3) . .
C28 N25 Ni2 N7 -133.5(4) . .
C27 N25 Ni2 N7 98.8(3) . .
C33 N27 Ni2 N26 -145.0(3) . .
C32 N27 Ni2 N26 -18.3(3) . .
C33 N27 Ni2 N25 -107(5) . .
C32 N27 Ni2 N25 19(5) . .
C33 N27 Ni2 N24 33.7(3) . .
C32 N27 Ni2 N24 160.5(3) . .
C33 N27 Ni2 N2 121.8(3) . .
C32 N27 Ni2 N2 -111.5(3) . .
C33 N27 Ni2 N7 -55.1(3) . .
C32 N27 Ni2 N7 71.7(3) . .
C26 N24 Ni2 N26 -25(6) . .
C25 N24 Ni2 N26 103(6) . .
C26 N24 Ni2 N25 19.2(3) . .
C25 N24 Ni2 N25 147.7(3) . .
C26 N24 Ni2 N27 -159.6(3) . .
C25 N24 Ni2 N27 -31.0(3) . .
C26 N24 Ni2 N2 111.2(3) . .
C25 N24 Ni2 N2 -120.2(3) . .
C26 N24 Ni2 N7 -70.4(3) . .
C25 N24 Ni2 N7 58.2(3) . .
C2 N2 Ni2 N26 104(2) . .
C2 N2 Ni2 N25 10(2) . .
C2 N2 Ni2 N27 -172(2) . .
C2 N2 Ni2 N24 -75(2) . .
C2 N2 Ni2 N7 -102(3) . .
C7 N7 Ni2 N26 61.7(16) . .
C7 N7 Ni2 N25 155.5(16) . .
C7 N7 Ni2 N27 -22.9(16) . .
C7 N7 Ni2 N24 -119.6(16) . .
C7 N7 Ni2 N2 -93(3) . .
C6 N6 Rb1 O1 -79.6(9) . .
C6 N6 Rb1 O2 -159.4(8) . .
C6 N6 Rb1 O3 -7.9(9) . .
C6 N6 Rb1 N3 35.7(10) . 7_665
C6 N6 Rb1 N29 84.7(9) . .
C6 N6 Rb1 N5 169.0(9) . 7_655
C36 N29 Rb1 O1 1.1(7) . .
C35 N29 Rb1 O1 148.4(4) . .
C36 N29 Rb1 O2 127.1(4) . .
C35 N29 Rb1 O2 -85.6(4) . .
C36 N29 Rb1 O3 -25.0(4) . .
C35 N29 Rb1 O3 122.2(4) . .
C36 N29 Rb1 N6 -90.9(4) . .
C35 N29 Rb1 N6 56.4(4) . .
C36 N29 Rb1 N3 56.1(4) . 7_665
C35 N29 Rb1 N3 -156.6(4) . 7_665
C36 N29 Rb1 N5 -175.3(4) . 7_655
C35 N29 Rb1 N5 -28.0(4) . 7_655
C12 N12 Rb2 O4 97.4(9) . .
C12 N12 Rb2 N11 -26.9(10) . 7_655
C12 N12 Rb2 O6 9.4(8) . .
C12 N12 Rb2 O5 175.1(8) . .
C12 N12 Rb2 N19 -86.7(9) . .
C12 N12 Rb2 N9 -168.5(9) . 7_665
C23 N19 Rb2 O4 133.2(12) . .
C24 N19 Rb2 O4 -12.8(15) . .
C23 N19 Rb2 N12 85.8(4) . .
C24 N19 Rb2 N12 -60.1(4) . .
C23 N19 Rb2 N11 -54.6(4) . 7_655
C24 N19 Rb2 N11 159.4(4) . 7_655
C23 N19 Rb2 O6 19.6(4) . .
C24 N19 Rb2 O6 -126.4(4) . .
C23 N19 Rb2 O5 -138.5(3) . .
C24 N19 Rb2 O5 75.6(4) . .
C23 N19 Rb2 N9 174.5(4) . 7_665
C24 N19 Rb2 N9 28.5(4) . 7_665
